data_7206477
loop_
_publ_author_name
'Jalilian, Ehsan'
'Lidin, Sven'

_publ_section_title
;
 Size matters---sometimes. The
 [CuxIy](y&#x2212;x)&#x2212;(NR4)+(y&#x2212;x) systems
;
_journal_issue 19
_journal_name_full CrystEngComm
_journal_page_first 5730
_journal_paper_doi 10.1039/c1ce05118k
_journal_volume 13
_journal_year 2011
_chemical_formula_moiety 'N6 C144, Cu17 I23'
_chemical_formula_sum 'C144 H312 Cu17 I23 N6'
_chemical_formula_weight 6127.2
_chemical_name_systematic ' ?'
_space_group_IT_number 14
_symmetry_cell_setting monoclinic
_symmetry_space_group_name_Hall '-P 2ybc'
_symmetry_space_group_name_H-M 'P 1 21/c 1'
_cell_angle_alpha 90
_cell_angle_beta 91.4321(15)
_cell_angle_gamma 90
_cell_formula_units_Z 2
_cell_length_a 19.5502(3)
_cell_length_b 18.6851(3)
_cell_length_c 28.3015(6)
_cell_measurement_reflns_used 20180
_cell_measurement_temperature 100
_cell_measurement_theta_max 28.0447
_cell_measurement_theta_min 3.6264
_cell_volume 10335.2(3)
_computing_cell_refinement '<i>CrysAlis RED</i> (Oxford Diffraction, 2008)'
_computing_data_collection '<i>CrysAlis CCD</i> (Oxford Diffraction, 2008)'
_computing_data_reduction '<i>CrysAlis RED</i> (Oxford Diffraction, 2008)'
_computing_molecular_graphics '<i>Diamond</i> (Brandenburg, 1999)'
_computing_publication_material '<i>Jana2000</i> (Petricek, Dusek & Palatinus, 2000)'
_computing_structure_refinement '<i>Jana2000</i> (Petricek, Dusek & Palatinus, 2000)'
_computing_structure_solution '<i>Superflip</i> (Oszlanyi & Suto, 2004)'
_diffrn_ambient_temperature 100
_diffrn_detector_area_resol_mean 16.5467
_diffrn_measured_fraction_theta_full 0.99
_diffrn_measured_fraction_theta_max 0.95
_diffrn_measurement_device_type 'Excalibur3 with Sapphire-3 CCD'
_diffrn_measurement_method '\w scans at diffrent \f'
_diffrn_radiation_monochromator graphite
_diffrn_radiation_source 'Fine- focus sealed tube'
_diffrn_radiation_type 'Mo K\a'
_diffrn_radiation_wavelength 0.71069
_diffrn_reflns_av_R_equivalents 0.0843
_diffrn_reflns_av_sigmaI/netI 0.1642
_diffrn_reflns_limit_h_max 24
_diffrn_reflns_limit_h_min -25
_diffrn_reflns_limit_k_max 24
_diffrn_reflns_limit_k_min -24
_diffrn_reflns_limit_l_max 36
_diffrn_reflns_limit_l_min -35
_diffrn_reflns_number 99289
_diffrn_reflns_theta_full 31.37
_diffrn_reflns_theta_max 28.0447
_diffrn_reflns_theta_min 3.6264
_diffrn_standards_number 0
_exptl_absorpt_coefficient_mu 5.183
_exptl_absorpt_correction_T_max 0.836
_exptl_absorpt_correction_T_min 0.387
_exptl_absorpt_correction_type gaussian
_exptl_absorpt_process_details '<i>CrysAlis RED</i> (Oxford Diffraction, 2008)'
_exptl_crystal_colour colorless
_exptl_crystal_density_diffrn 1.96825
_exptl_crystal_description Flakes
_exptl_crystal_F_000 4468
_exptl_crystal_size_max 0.3302
_exptl_crystal_size_mid 0.2298
_exptl_crystal_size_min 0.0432
_exptl_crystal_size_rad 0.2298
_refine_diff_density_max 3.52
_refine_diff_density_min -2.17
_refine_ls_extinction_coef -648
_refine_ls_extinction_method 'B-C type 1 Gaussian isotropic (Becker & Coppens, 1974)'
_refine_ls_goodness_of_fit_gt 2.88
_refine_ls_goodness_of_fit_ref 1.81
_refine_ls_hydrogen_treatment undef
_refine_ls_number_parameters 681
_refine_ls_number_reflns 23113
_refine_ls_R_factor_all 0.2161
_refine_ls_R_factor_gt 0.0881
_refine_ls_shift/su_max 0.0275
_refine_ls_shift/su_mean 0.0007
_refine_ls_structure_factor_coef Fsqd
_refine_ls_weighting_details w=1/(\s^2^(I)+0.0016I^2^)
_refine_ls_weighting_scheme sigma
_refine_ls_wR_factor_gt 0.1992
_refine_ls_wR_factor_ref 0.2155
_reflns_number_gt 8124
_reflns_number_total 23113
_reflns_threshold_expression I>3\s(I)
_cod_data_source_file c1ce05118k.txt
_cod_data_source_block (VI)
_cod_database_code 7206477

loop_
_symmetry_equiv_pos_site_id
_symmetry_equiv_pos_as_xyz
1 x,y,z
2 -x,1/2+y,1/2-z
3 -x,-y,-z
4 x,1/2-y,1/2+z

loop_
_atom_site_label
_atom_site_type_symbol
_atom_site_fract_x
_atom_site_fract_y
_atom_site_fract_z
_atom_site_adp_type
_atom_site_U_iso_or_equiv
_atom_site_symmetry_multiplicity
_atom_site_occupancy
_atom_site_calc_flag
I1 I 0.34839(13) 0.08539(15) 0.14151(12) Uani 0.0788(16) 4 1 d
I2 I 0.38641(12) 0.25600(13) 0.24566(11) Uani 0.0722(14) 4 1 d
I3 I 0.22359(12) 0.10320(13) 0.26383(11) Uani 0.0688(14) 4 1 d
I4 I 0.19623(12) 0.31988(14) 0.31184(11) Uani 0.0741(14) 4 1 d
I5 I 0.10909(16) 0.14488(17) 0.38537(12) Uani 0.0917(17) 4 1 d
I6 I 0.11434(15) 0.07358(18) 0.13465(13) Uani 0.0970(18) 4 1 d
I7 I 0.28881(12) 0.46522(15) 0.20832(13) Uani 0.0883(18) 4 1 d
I8 I 0.02251(12) 0.22009(14) 0.24308(11) Uani 0.0723(14) 4 1 d
I9 I 0.20186(12) 0.27028(13) 0.16208(11) Uani 0.0678(14) 4 1 d
I10 I 0.34552(14) 0.17467(18) 0.38416(12) Uani 0.0933(17) 4 1 d
I11 I 0.39891(15) 0.3154(2) 0.10402(14) Uani 0.102(2) 4 1 d
I12 I 0.3690(6) 0.4242(6) 0.3489(3) Uani 0.144(4) 4 0.5 d
Cu1 Cu 0.34345(14) 0.21996(13) 0.15528(11) Uani 0.0983(13) 4 1 d
Cu2 Cu 0.23195(11) 0.12630(14) 0.16237(10) Uani 0.0861(12) 4 1 d
Cu3 Cu 0.12351(11) 0.16001(13) 0.20553(10) Uani 0.0805(11) 4 1 d
Cu4 Cu 0.12043(12) 0.19881(13) 0.30267(10) Uani 0.0877(12) 4 1 d
Cu5 Cu 0.32312(13) 0.35317(14) 0.16825(12) Uani 0.1058(14) 4 1 d
Cu6 Cu 0.22460(13) 0.1685(2) 0.35309(14) Uani 0.156(2) 4 1 d
Cu7 Cu 0.27086(18) 0.3277(2) 0.24125(16) Uani 0.0537(16) 4 0.5 d
Cu8 Cu 0.3257(3) 0.2930(3) 0.3350(2) Uani 0.094(2) 4 0.5 d
Cu9 Cu 0.2984(2) 0.2159(2) 0.30165(17) Uani 0.0655(18) 4 0.5 d
Cu10 Cu 0.3138(3) 0.3847(3) 0.2686(2) Uani 0.106(3) 4 0.5 d
Cu11 Cu 0.2490(2) 0.2384(3) 0.2434(2) Uani 0.099(3) 4 0.5 d
N1 N 0.7602(8) 0.8465(8) 0.0095(6) Uiso 0.085(5) 4 1 d
C111 C 0.7620(9) 0.9164(10) -0.0235(7) Uiso 0.087(6) 4 1 d
C112 C 0.7539(10) 0.9846(10) 0.0068(7) Uiso 0.094(7) 4 1 d
C113 C 0.7559(12) 1.0504(11) -0.0264(8) Uiso 0.122(8) 4 1 d
C114 C 0.7492(13) 1.1223(13) 0.0002(10) Uiso 0.141(10) 4 1 d
C121 C 0.7679(9) 0.7776(9) -0.0244(7) Uiso 0.075(6) 4 1 d
C122 C 0.7539(9) 0.7086(9) 0.0038(6) Uiso 0.086(6) 4 1 d
C123 C 0.7780(9) 0.6504(9) -0.0299(7) Uiso 0.082(6) 4 1 d
C124 C 0.7600(14) 0.5782(12) -0.0071(10) Uiso 0.155(11) 4 1 d
C131 C 0.8122(10) 0.8489(12) 0.0484(8) Uiso 0.103(7) 4 1 d
C132 C 0.8870(10) 0.8425(14) 0.0320(9) Uiso 0.128(9) 4 1 d
C133 C 0.9407(13) 0.8603(16) 0.0712(9) Uiso 0.154(11) 4 1 d
C141 C 0.6874(9) 0.8447(10) 0.0346(7) Uiso 0.083(6) 4 1 d
C142 C 0.6264(9) 0.8471(12) -0.0014(7) Uiso 0.103(7) 4 1 d
C143 C 0.5584(12) 0.8365(16) 0.0243(10) Uiso 0.158(11) 4 1 d
C144 C 0.5018(16) 0.8450(19) -0.0147(11) Uiso 0.190(13) 4 1 d
N2 N 0.5288(8) 0.5008(9) 0.2063(6) Uiso 0.095(5) 4 1 d
C211 C 0.6037(10) 0.5012(10) 0.1955(7) Uiso 0.085(6) 4 1 d
C212 C 0.6254(10) 0.4308(10) 0.1706(8) Uiso 0.107(8) 4 1 d
C213 C 0.6995(10) 0.4380(12) 0.1522(9) Uiso 0.125(9) 4 1 d
C214 C 0.7271(7) 0.3633(12) 0.1395(10) Uiso 0.145(10) 4 1 d
C221 C 0.4835(10) 0.4885(10) 0.1633(7) Uiso 0.089(6) 4 1 d
C222 C 0.4988(11) 0.5430(12) 0.1241(7) Uiso 0.121(8) 4 1 d
C223 C 0.4430(11) 0.5368(12) 0.0850(8) Uiso 0.113(8) 4 1 d
C224 C 0.4612(10) 0.5869(14) 0.0439(6) Uiso 0.152(11) 4 1 d
C231 C 0.5095(11) 0.4393(13) 0.2419(8) Uiso 0.108(8) 4 1 d
C232 C 0.5473(12) 0.4329(13) 0.2902(8) Uiso 0.126(9) 4 1 d
C241 C 0.5199(10) 0.5760(12) 0.2292(8) Uiso 0.102(7) 4 1 d
C242 C 0.4452(12) 0.5938(17) 0.2429(11) Uiso 0.171(12) 4 1 d
C243 C 0.4308(17) 0.6586(17) 0.2762(12) Uiso 0.195(14) 4 1 d
N3 N 0.0384(7) 0.4827(8) 0.2090(6) Uiso 0.076(5) 4 1 d
C311 C 0.0876(10) 0.4734(11) 0.2523(8) Uiso 0.091(7) 4 1 d
C312 C 0.0838(15) 0.5296(15) 0.2926(10) Uiso 0.180(13) 4 1 d
C313 C 0.1438(15) 0.5389(17) 0.3289(11) Uiso 0.173(12) 4 1 d
C321 C -0.0402(9) 0.4842(10) 0.2233(7) Uiso 0.081(6) 4 1 d
C322 C -0.0621(11) 0.4124(11) 0.2456(9) Uiso 0.131(9) 4 1 d
C323 C -0.1383(10) 0.4137(13) 0.2585(9) Uiso 0.124(9) 4 1 d
C331 C 0.0426(7) 0.5561(9) 0.1854(6) Uiso 0.062(5) 4 1 d
C332 C 0.1172(8) 0.5688(11) 0.1696(8) Uiso 0.101(7) 4 1 d
C333 C 0.1208(14) 0.6418(13) 0.1435(10) Uiso 0.161(11) 4 1 d
C341 C 0.0534(9) 0.4190(10) 0.1769(7) Uiso 0.077(6) 4 1 d
C342 C 0.0160(12) 0.4219(14) 0.1281(8) Uiso 0.132(9) 4 1 d
C343 C 0.0195(17) 0.3523(16) 0.0983(12) Uiso 0.195(14) 4 1 d

loop_
_atom_site_aniso_label
_atom_site_aniso_type_symbol
_atom_site_aniso_U_11
_atom_site_aniso_U_22
_atom_site_aniso_U_33
_atom_site_aniso_U_12
_atom_site_aniso_U_13
_atom_site_aniso_U_23
I1 I 0.071(2) 0.067(2) 0.099(3) 0.0209(16) -0.008(2) -0.009(2)
I2 I 0.0515(18) 0.060(2) 0.105(3) 0.0059(15) -0.0112(18) -0.0230(19)
I3 I 0.070(2) 0.0466(19) 0.090(3) 0.0081(14) -0.0039(18) 0.0022(18)
I4 I 0.0571(18) 0.049(2) 0.117(3) -0.0026(13) 0.0209(18) -0.0110(19)
I5 I 0.098(3) 0.079(3) 0.098(3) -0.008(2) 0.008(2) -0.001(2)
I6 I 0.093(3) 0.098(3) 0.100(3) -0.026(2) 0.005(2) -0.020(2)
I7 I 0.0479(18) 0.060(2) 0.158(4) -0.0120(15) 0.028(2) -0.007(2)
I8 I 0.0479(17) 0.055(2) 0.114(3) -0.0037(14) 0.0115(17) 0.0007(19)
I9 I 0.0485(17) 0.054(2) 0.101(3) 0.0011(14) 0.0045(17) 0.0103(19)
I10 I 0.071(2) 0.118(3) 0.089(3) 0.037(2) -0.015(2) -0.012(2)
I11 I 0.073(2) 0.102(4) 0.133(4) -0.021(2) 0.024(2) -0.020(3)
I12 I 0.214(8) 0.141(8) 0.074(6) 0.000(7) -0.018(6) 0.040(6)
Cu1 Cu 0.112(2) 0.0595(17) 0.124(3) 0.0000(14) 0.0142(18) -0.0074(16)
Cu2 Cu 0.0619(15) 0.096(2) 0.100(2) 0.0050(13) -0.0004(14) -0.0146(16)
Cu3 Cu 0.0633(15) 0.0733(18) 0.106(2) -0.0048(12) 0.0124(14) -0.0180(15)
Cu4 Cu 0.0806(17) 0.0805(19) 0.102(2) -0.0053(13) 0.0022(15) 0.0249(16)
Cu5 Cu 0.0852(18) 0.075(2) 0.158(3) 0.0080(14) 0.0303(19) -0.0221(19)
Cu6 Cu 0.0616(18) 0.249(5) 0.157(4) 0.025(2) -0.0172(19) -0.085(3)
Cu7 Cu 0.043(2) 0.030(2) 0.088(4) -0.0048(18) 0.004(2) -0.005(2)
Cu8 Cu 0.107(4) 0.061(4) 0.115(5) -0.008(3) -0.012(3) 0.005(3)
Cu9 Cu 0.061(3) 0.056(3) 0.079(4) 0.022(2) -0.016(2) -0.011(3)
Cu10 Cu 0.098(4) 0.105(5) 0.114(5) -0.005(3) -0.015(4) 0.030(4)
Cu11 Cu 0.070(3) 0.084(4) 0.142(6) 0.011(3) -0.014(3) -0.008(4)

loop_
_atom_type_symbol
_atom_type_scat_dispersion_real
_atom_type_scat_dispersion_imag
_atom_type_scat_source
I -0.474 1.812 'International Tables Vol C Tables 4.2.6.8 and 6.1.1.1'
Cu 0.320 1.265 'International Tables Vol C Tables 4.2.6.8 and 6.1.1.1'
N 0.006 0.003 'International Tables Vol C Tables 4.2.6.8 and 6.1.1.1'
C 0.003 0.002 'International Tables Vol C Tables 4.2.6.8 and 6.1.1.1'
H 0.000 0.000 'International Tables Vol C Tables 4.2.6.8 and 6.1.1.1'

loop_
_geom_angle_atom_site_label_1
_geom_angle_atom_site_label_2
_geom_angle_atom_site_label_3
_geom_angle
_geom_angle_publ_flag
Cu1 I1 Cu2 67.77(11) no
Cu1 I2 Cu7 80.72(14) no
Cu1 I2 Cu8 138.14(15) no
Cu1 I2 Cu9 108.58(15) no
Cu1 I2 Cu10 105.85(16) no
Cu1 I2 Cu11 70.68(16) no
Cu7 I2 Cu8 63.26(16) no
Cu7 I2 Cu9 64.87(15) no
Cu8 I2 Cu10 52.36(17) no
Cu8 I2 Cu11 67.79(18) no
Cu9 I2 Cu10 75.78(17) no
Cu10 I2 Cu11 67.13(17) no
Cu2 I3 Cu3 53.56(9) no
Cu2 I3 Cu4 109.62(11) no
Cu2 I3 Cu6 145.50(14) no
Cu2 I3 Cu9 103.09(14) no
Cu2 I3 Cu11 68.11(16) no
Cu3 I3 Cu4 60.12(9) no
Cu3 I3 Cu6 111.25(12) no
Cu3 I3 Cu9 107.50(13) no
Cu3 I3 Cu11 68.50(14) no
Cu4 I3 Cu6 52.13(10) no
Cu4 I3 Cu9 75.67(12) no
Cu4 I3 Cu11 68.52(14) no
Cu6 I3 Cu9 47.79(13) no
Cu6 I3 Cu11 77.51(18) no
Cu4 I4 Cu7 107.43(15) no
Cu4 I4 Cu8 112.48(15) no
Cu4 I4 Cu9 78.56(12) no
Cu4 I4 Cu10 138.22(17) no
Cu4 I4 Cu11 71.20(14) no
Cu7 I4 Cu8 68.68(17) no
Cu7 I4 Cu9 61.88(14) no
Cu8 I4 Cu10 54.54(17) no
Cu8 I4 Cu11 71.88(18) no
Cu9 I4 Cu10 70.84(16) no
Cu10 I4 Cu11 67.02(18) no
Cu4 I5 Cu6 59.78(13) no
Cu2 I6 Cu3 59.00(10) no
Cu5 I7 Cu7 53.60(13) no
Cu5 I7 Cu10 74.60(19) no
Cu3 I8 Cu4 68.13(10) no
Cu1 I9 Cu2 59.02(8) no
Cu1 I9 Cu3 108.25(11) no
Cu1 I9 Cu5 52.41(8) no
Cu1 I9 Cu7 74.86(11) no
Cu1 I9 Cu11 70.20(15) no
Cu2 I9 Cu3 54.00(8) no
Cu2 I9 Cu5 110.82(10) no
Cu2 I9 Cu7 105.86(13) no
Cu2 I9 Cu11 72.21(15) no
Cu3 I9 Cu5 145.35(14) no
Cu3 I9 Cu7 100.61(14) no
Cu3 I9 Cu11 68.07(14) no
Cu5 I9 Cu7 49.89(12) no
Cu5 I9 Cu11 77.71(15) no
Cu6 I10 Cu8 74.24(17) no
Cu6 I10 Cu9 52.37(14) no
Cu1 I11 Cu5 60.82(12) no
Cu8 I12 Cu10 58.5(3) no
I1 Cu1 I2 111.81(14) no
I1 Cu1 I9 111.46(12) no
I1 Cu1 I11 125.68(16) no
I1 Cu1 Cu2 55.10(9) no
I1 Cu1 Cu5 173.20(15) no
I2 Cu1 I9 97.29(12) no
I2 Cu1 I11 103.44(14) no
I2 Cu1 Cu2 107.77(13) no
I2 Cu1 Cu5 70.89(12) no
I9 Cu1 I11 103.17(12) no
I9 Cu1 Cu2 57.28(9) no
I9 Cu1 Cu5 61.76(9) no
I11 Cu1 Cu2 144.74(15) no
I11 Cu1 Cu5 58.03(12) no
Cu2 Cu1 Cu5 118.33(13) no
I1 Cu2 I3 105.24(12) no
I1 Cu2 I6 128.23(15) no
I1 Cu2 I9 119.76(12) no
I1 Cu2 Cu1 57.14(10) no
I1 Cu2 Cu3 165.02(16) no
I3 Cu2 I6 99.79(12) no
I3 Cu2 I9 97.50(12) no
I3 Cu2 Cu1 103.05(11) no
I3 Cu2 Cu3 59.79(10) no
I6 Cu2 I9 100.47(12) no
I6 Cu2 Cu1 153.61(15) no
I6 Cu2 Cu3 59.98(11) no
I9 Cu2 Cu1 63.70(9) no
I9 Cu2 Cu3 65.19(10) no
Cu1 Cu2 Cu3 122.44(13) no
I3 Cu3 I6 105.10(12) no
I3 Cu3 I8 118.17(14) no
I3 Cu3 I9 98.96(10) no
I3 Cu3 Cu2 66.65(10) no
I3 Cu3 Cu4 63.20(10) no
I6 Cu3 I8 124.42(13) no
I6 Cu3 I9 98.29(13) no
I6 Cu3 Cu2 61.02(11) no
I6 Cu3 Cu4 155.33(14) no
I8 Cu3 I9 107.02(11) no
I8 Cu3 Cu2 167.83(14) no
I8 Cu3 Cu4 56.30(10) no
I9 Cu3 Cu2 60.81(9) no
I9 Cu3 Cu4 104.84(11) no
Cu2 Cu3 Cu4 124.28(12) no
I3 Cu4 I4 99.49(10) no
I3 Cu4 I5 100.31(12) no
I3 Cu4 I8 111.07(13) no
I3 Cu4 Cu3 56.67(9) no
I3 Cu4 Cu6 61.41(12) no
I4 Cu4 I5 107.45(14) no
I4 Cu4 I8 109.41(12) no
I4 Cu4 Cu3 106.27(12) no
I4 Cu4 Cu6 72.64(13) no
I5 Cu4 I8 125.77(13) no
I5 Cu4 Cu3 141.87(13) no
I5 Cu4 Cu6 58.80(12) no
I8 Cu4 Cu3 55.56(10) no
I8 Cu4 Cu6 172.45(16) no
Cu3 Cu4 Cu6 116.95(13) no
I7 Cu5 I9 104.72(12) no
I7 Cu5 I11 138.55(16) no
I7 Cu5 Cu1 159.19(18) no
I7 Cu5 Cu7 69.18(15) no
I7 Cu5 Cu10 50.13(16) no
I9 Cu5 I11 108.29(14) no
I9 Cu5 Cu1 65.83(10) no
I9 Cu5 Cu7 64.33(13) no
I9 Cu5 Cu10 95.64(15) no
I11 Cu5 Cu1 61.15(13) no
I11 Cu5 Cu7 149.24(17) no
I11 Cu5 Cu10 145.80(17) no
Cu1 Cu5 Cu7 90.09(15) no
Cu1 Cu5 Cu10 110.62(17) no
Cu7 Cu5 Cu10 32.15(15) no
I3 Cu6 I5 105.46(15) no
I3 Cu6 I10 108.76(15) no
I3 Cu6 Cu4 66.46(12) no
I3 Cu6 Cu9 65.17(16) no
I5 Cu6 I10 137.3(2) no
I5 Cu6 Cu4 61.42(12) no
I5 Cu6 Cu9 154.7(2) no
I10 Cu6 Cu4 158.5(2) no
I10 Cu6 Cu9 66.12(15) no
Cu4 Cu6 Cu9 93.84(19) no
I2 Cu7 I4 116.70(19) no
I2 Cu7 I7 112.00(15) no
I2 Cu7 I9 103.84(16) no
I2 Cu7 Cu5 75.85(14) no
I2 Cu7 Cu8 63.01(15) no
I2 Cu7 Cu9 55.04(13) no
I2 Cu7 Cu10 82.7(3) no
I2 Cu7 Cu11 73.6(2) no
I4 Cu7 I7 113.88(17) no
I4 Cu7 I9 109.70(15) no
I4 Cu7 Cu5 167.42(19) no
I4 Cu7 Cu8 57.93(16) no
I4 Cu7 Cu9 64.42(15) no
I4 Cu7 Cu10 87.8(3) no
I4 Cu7 Cu11 76.4(3) no
I7 Cu7 I9 98.59(16) no
I7 Cu7 Cu5 57.21(13) no
I7 Cu7 Cu8 117.92(18) no
I7 Cu7 Cu9 153.48(19) no
I7 Cu7 Cu10 57.1(3) no
I7 Cu7 Cu11 161.3(3) no
I9 Cu7 Cu5 65.79(14) no
I9 Cu7 Cu8 143.47(18) no
I9 Cu7 Cu9 106.87(16) no
I9 Cu7 Cu10 155.0(3) no
I9 Cu7 Cu11 62.8(2) no
Cu5 Cu7 Cu8 132.91(19) no
Cu5 Cu7 Cu9 127.76(19) no
Cu5 Cu7 Cu10 93.3(3) no
Cu5 Cu7 Cu11 109.7(3) no
Cu8 Cu7 Cu9 36.89(15) no
Cu8 Cu7 Cu10 61.0(3) no
Cu8 Cu7 Cu11 80.7(3) no
Cu9 Cu7 Cu10 96.7(3) no
Cu9 Cu7 Cu11 44.4(2) no
Cu10 Cu7 Cu11 141.1(4) no
I2 Cu8 I4 103.8(2) no
I2 Cu8 I10 101.64(19) no
I2 Cu8 I12 102.5(3) no
I2 Cu8 Cu7 53.72(14) no
I2 Cu8 Cu9 58.3(2) no
I2 Cu8 Cu10 63.3(2) no
I4 Cu8 I10 114.6(2) no
I4 Cu8 I12 99.4(3) no
I4 Cu8 Cu7 53.39(14) no
I4 Cu8 Cu9 75.6(2) no
I4 Cu8 Cu10 67.72(19) no
I10 Cu8 I12 131.5(3) no
I10 Cu8 Cu7 135.6(2) no
I10 Cu8 Cu9 69.0(2) no
I10 Cu8 Cu10 164.2(3) no
I12 Cu8 Cu7 92.3(3) no
I12 Cu8 Cu9 157.0(4) no
I12 Cu8 Cu10 60.4(3) no
Cu7 Cu8 Cu9 66.5(2) no
Cu7 Cu8 Cu10 32.17(17) no
Cu9 Cu8 Cu10 97.5(3) no
I2 Cu9 I3 110.54(19) no
I2 Cu9 I4 111.29(18) no
I2 Cu9 I10 115.21(18) no
I2 Cu9 Cu6 173.9(2) no
I2 Cu9 Cu7 60.09(14) no
I2 Cu9 Cu8 83.8(2) no
I2 Cu9 Cu11 74.3(2) no
I3 Cu9 I4 101.31(15) no
I3 Cu9 I10 107.05(18) no
I3 Cu9 Cu6 67.04(16) no
I3 Cu9 Cu7 104.18(18) no
I3 Cu9 Cu8 164.1(3) no
I3 Cu9 Cu11 65.7(2) no
I4 Cu9 I10 110.45(19) no
I4 Cu9 Cu6 74.77(16) no
I4 Cu9 Cu7 53.70(13) no
I4 Cu9 Cu8 66.0(2) no
I4 Cu9 Cu11 66.2(2) no
I10 Cu9 Cu6 61.51(16) no
I10 Cu9 Cu7 147.5(2) no
I10 Cu9 Cu8 70.9(2) no
I10 Cu9 Cu11 170.1(3) no
Cu6 Cu9 Cu7 125.6(2) no
Cu6 Cu9 Cu8 99.4(3) no
Cu6 Cu9 Cu11 108.7(3) no
Cu7 Cu9 Cu8 76.6(2) no
Cu7 Cu9 Cu11 38.6(2) no
Cu8 Cu9 Cu11 114.1(3) no
I2 Cu10 I4 98.44(19) no
I2 Cu10 I7 118.2(3) no
I2 Cu10 I12 103.8(3) no
I2 Cu10 Cu5 64.34(15) no
I2 Cu10 Cu7 65.0(2) no
I2 Cu10 Cu8 64.38(19) no
I4 Cu10 I7 115.3(2) no
I4 Cu10 I12 93.8(3) no
I4 Cu10 Cu5 113.4(2) no
I4 Cu10 Cu7 59.9(3) no
I4 Cu10 Cu8 57.73(18) no
I7 Cu10 I12 122.3(3) no
I7 Cu10 Cu5 55.28(17) no
I7 Cu10 Cu7 88.7(3) no
I7 Cu10 Cu8 173.0(3) no
I12 Cu10 Cu5 151.2(3) no
I12 Cu10 Cu7 147.0(5) no
I12 Cu10 Cu8 61.2(3) no
Cu5 Cu10 Cu7 54.6(3) no
Cu5 Cu10 Cu8 125.2(3) no
Cu7 Cu10 Cu8 86.8(3) no
I2 Cu11 I3 107.65(19) no
I2 Cu11 I4 108.3(2) no
I2 Cu11 I9 109.4(2) no
I2 Cu11 Cu7 68.7(2) no
I2 Cu11 Cu9 62.14(19) no
I3 Cu11 I4 107.8(2) no
I3 Cu11 I9 111.0(2) no
I3 Cu11 Cu7 169.0(4) no
I3 Cu11 Cu9 72.5(2) no
I4 Cu11 I9 112.6(2) no
I4 Cu11 Cu7 65.0(2) no
I4 Cu11 Cu9 72.7(2) no
I9 Cu11 Cu7 79.9(3) no
I9 Cu11 Cu9 171.5(3) no
Cu7 Cu11 Cu9 97.0(3) no
C111 N1 C121 107.5(14) no
C111 N1 C131 112.4(14) no
C111 N1 C141 107.9(13) no
C121 N1 C131 113.2(14) no
C121 N1 C141 110.1(13) no
C131 N1 C141 105.7(15) no
N1 C111 C112 110.2(15) no
C111 C112 C113 108.4(16) no
C112 C113 C114 113.1(19) no
N1 C121 C122 109.8(14) no
C121 C122 C123 102.2(14) no
C122 C123 C124 106.6(17) no
N1 C131 C132 114.3(19) no
C131 C132 C133 113(2) no
N1 C141 C142 112.6(15) no
C141 C142 C143 110.2(17) no
C211 N2 C221 113.1(16) no
C211 N2 C231 112.4(15) no
C211 N2 C241 101.6(14) no
C221 N2 C231 105.1(15) no
C221 N2 C241 113.9(15) no
C231 N2 C241 111.0(16) no
N2 C211 C212 111.5(15) no
C211 C212 C213 110.2(16) no
C212 C213 C214 109.5(16) no
N2 C221 C222 111.1(16) no
C211 C222 C223 160.2(15) no
N2 C231 C232 120.4(18) no
N2 C241 C242 114.3(18) no
C241 C242 C243 120(2) no
C311 N3 C321 112.6(14) no
C311 N3 C331 114.0(13) no
C311 N3 C341 105.0(13) no
C321 N3 C331 99.0(12) no
C321 N3 C341 111.2(13) no
C331 N3 C341 115.2(14) no
N3 C311 C312 117.8(17) no
C311 C312 C313 121(2) no
N3 C321 C322 111.4(14) no
C321 C322 C323 111.1(17) no
N3 C331 C332 108.9(13) no
C331 C332 C333 109.0(16) no
N3 C341 C342 114.2(16) no
C341 C342 C343 115(2) no

loop_
_geom_bond_atom_site_label_1
_geom_bond_atom_site_label_2
_geom_bond_distance
_geom_bond_publ_flag
I1 Cu1 2.547(4) no
I1 Cu2 2.486(4) no
I2 Cu1 2.756(4) no
I2 Cu7 2.627(4) no
I2 Cu8 2.903(7) no
I2 Cu9 2.484(5) no
I2 Cu10 2.875(6) no
I2 Cu11 2.705(5) no
I3 Cu2 2.912(4) no
I3 Cu3 2.742(4) no
I3 Cu4 2.929(4) no
I3 Cu6 2.805(5) no
I3 Cu9 2.765(5) no
I3 Cu11 2.642(6) no
I4 Cu4 2.713(4) no
I4 Cu7 2.507(5) no
I4 Cu8 2.647(6) no
I4 Cu9 2.806(5) no
I4 Cu10 2.897(6) no
I4 Cu11 2.689(7) no
I5 Cu4 2.563(4) no
I5 Cu6 2.496(4) no
I6 Cu2 2.605(4) no
I6 Cu3 2.578(4) no
I7 Cu5 2.481(4) no
I7 Cu7 2.759(5) no
I7 Cu10 2.317(7) no
I8 Cu3 2.528(3) no
I8 Cu4 2.550(4) no
I9 Cu1 2.934(4) no
I9 Cu2 2.754(4) no
I9 Cu3 2.863(4) no
I9 Cu5 2.833(4) no
I9 Cu7 2.800(5) no
I9 Cu11 2.530(7) no
I10 Cu6 2.504(4) no
I10 Cu8 2.636(6) no
I10 Cu9 2.605(6) no
I11 Cu1 2.557(5) no
I11 Cu5 2.477(5) no
I12 Cu8 2.620(12) no
I12 Cu10 2.600(11) no
Cu1 Cu2 2.806(4) no
Cu1 Cu5 2.549(4) no
Cu2 Cu3 2.552(3) no
Cu3 Cu4 2.845(4) no
Cu4 Cu6 2.522(4) no
Cu5 Cu7 2.376(6) no
Cu5 Cu10 2.911(7) no
Cu6 Cu9 2.257(6) no
Cu7 Cu8 2.910(7) no
Cu7 Cu9 2.744(6) no
Cu7 Cu10 1.551(7) no
Cu7 Cu11 1.723(7) no
Cu8 Cu9 1.796(7) no
Cu8 Cu10 2.550(8) no
Cu9 Cu11 1.935(8) no
N1 C111 1.61(3) no
N1 C121 1.61(2) no
N1 C131 1.48(3) no
N1 C141 1.61(2) no
C111 C112 1.54(3) no
C112 C113 1.55(3) no
C113 C114 1.55(3) no
C121 C122 1.54(2) no
C122 C123 1.53(3) no
C123 C124 1.54(3) no
C131 C132 1.55(3) no
C132 C133 1.54(3) no
C141 C142 1.55(3) no
C142 C143 1.54(3) no
C143 C144 1.55(4) no
N2 C211 1.50(2) no
N2 C221 1.50(3) no
N2 C231 1.58(3) no
N2 C241 1.56(3) no
C211 C212 1.56(3) no
C212 C213 1.56(3) no
C213 C214 1.54(3) no
C221 C222 1.54(3) no
C222 C223 1.54(3) no
C223 C224 1.54(3) no
C231 C232 1.54(3) no
C241 C242 1.56(3) no
C242 C243 1.56(5) no
N3 C311 1.55(3) no
N3 C321 1.60(2) no
N3 C331 1.53(2) no
N3 C341 1.53(2) no
C311 C312 1.55(4) no
C312 C313 1.55(4) no
C321 C322 1.55(3) no
C322 C323 1.54(3) no
C331 C332 1.55(2) no
C332 C333 1.55(3) no
C341 C342 1.55(3) no
C342 C343 1.55(4) no
